data_1200020
loop_
_publ_author_name
'Thomas K. Reynolds'
'Joshua G. Bales'
'Francis J. DiSalvo'

_publ_section_title
;
 Synthesis and Properties of a New Metal-Rich Nickel Antimonide
 Telluride or Selenide: Ni7-SbX2 ( \d &#x2248; 1.3; X = Se or Te)
;
_journal_issue 11
_journal_name_full 'Chemistry of Materials'
_journal_page_first 4746
_journal_page_last 4751
_journal_paper_doi 10.1021/cm020585r
_journal_volume 14
_journal_year 2002
_chemical_formula_sum 'Ni5.72 Sb Se2'
_chemical_formula_weight 615.49
_chemical_name_common 'Nickel Antimonide Selenide'
_chemical_name_systematic
;
 ?
;
_space_group_IT_number 139
_symmetry_cell_setting tetragonal
_symmetry_space_group_name_Hall '-I 4 2'
_symmetry_space_group_name_H-M 'I 4/m m m'
_atom_sites_solution_hydrogens geom
_atom_sites_solution_primary direct
_atom_sites_solution_secondary difmap
_audit_creation_method SHELXL-97
_cell_angle_alpha 90.00
_cell_angle_beta 90.00
_cell_angle_gamma 90.00
_cell_formula_units_Z 2
_cell_length_a 3.7021(5)
_cell_length_b 3.7021(5)
_cell_length_c 18.593(4)
_cell_measurement_temperature 293(2)
_cell_volume 254.83(7)
_computing_cell_refinement 'Bruker SAINT'
_computing_data_collection 'Bruker SMART'
_computing_data_reduction SHELXTL
_computing_molecular_graphics SHELXTL
_computing_publication_material 'WingX (Farrugia, 1999)'
_computing_structure_refinement 'SHELXL-97 (Sheldrick, 1997)'
_computing_structure_solution 'Sir92 (Altomare et al., 1993)'
_diffrn_ambient_temperature 293(2)
_diffrn_measured_fraction_theta_full 0.992
_diffrn_measured_fraction_theta_max 0.992
_diffrn_measurement_method 'omega and phi scans'
_diffrn_radiation_monochromator graphite
_diffrn_radiation_source 'fine-focus sealed tube'
_diffrn_radiation_type MoK\a
_diffrn_radiation_wavelength 0.71073
_diffrn_reflns_av_R_equivalents 0.1701
_diffrn_reflns_av_sigmaI/netI 0.0779
_diffrn_reflns_limit_h_max 5
_diffrn_reflns_limit_h_min -5
_diffrn_reflns_limit_k_max 5
_diffrn_reflns_limit_k_min -5
_diffrn_reflns_limit_l_max 24
_diffrn_reflns_limit_l_min -24
_diffrn_reflns_number 1433
_diffrn_reflns_theta_full 29.12
_diffrn_reflns_theta_max 29.12
_diffrn_reflns_theta_min 4.38
_diffrn_standards_decay_% 0
_exptl_absorpt_coefficient_mu 40.012
_exptl_absorpt_correction_type empirical
_exptl_crystal_colour black
_exptl_crystal_density_diffrn 8.021
_exptl_crystal_density_method 'not measured'
_exptl_crystal_description plate
_exptl_crystal_F_000 558
_exptl_crystal_size_max 0.41
_exptl_crystal_size_mid 0.23
_exptl_crystal_size_min 0.02
_refine_diff_density_max 1.995
_refine_diff_density_min -2.568
_refine_diff_density_rms 0.491
_refine_ls_extinction_coef 0.010(2)
_refine_ls_extinction_expression Fc^*^=kFc[1+0.001xFc^2^\l^3^/sin(2\q)]^-1/4^
_refine_ls_extinction_method SHELXL
_refine_ls_goodness_of_fit_ref 1.279
_refine_ls_hydrogen_treatment mixed
_refine_ls_matrix_type full
_refine_ls_number_parameters 17
_refine_ls_number_reflns 132
_refine_ls_number_restraints 0
_refine_ls_restrained_S_all 1.279
_refine_ls_R_factor_all 0.0534
_refine_ls_R_factor_gt 0.0534
_refine_ls_shift/su_max 0.000
_refine_ls_shift/su_mean 0.000
_refine_ls_structure_factor_coef Fsqd
_refine_ls_weighting_details 'calc w=1/[\s^2^(Fo^2^)+(0.0132P)^2^+15.7927P] where P=(Fo^2^+2Fc^2^)/3'
_refine_ls_weighting_scheme calc
_refine_ls_wR_factor_gt 0.1199
_refine_ls_wR_factor_ref 0.1199
_reflns_number_gt 132
_reflns_number_total 132
_reflns_threshold_expression >2sigma(I)
_cod_depositor_comments
;
The following automatic conversions were performed:
'_symmetry_cell_setting' value 'Tetragonal' changed to 'tetragonal'
according to '/home/saulius/struct/CIF-dictionaries/cif_core.dic'
dictionary named 'cif_core.dic' version 2.4.1 from 2010-06-29.

Automatic conversion script
Id: cif_fix_enum 1527 2010-12-29 10:47:43Z saulius 
;
_cod_original_sg_symbol_H-M 'I 4/mmm'
_cod_database_code 1200020

loop_
_symmetry_equiv_pos_as_xyz
'x, y, z'
'-x, -y, z'
'x, -y, -z'
'-x, y, -z'
'-y, -x, -z'
'y, x, -z'
'y, -x, z'
'-y, x, z'
'x+1/2, y+1/2, z+1/2'
'-x+1/2, -y+1/2, z+1/2'
'x+1/2, -y+1/2, -z+1/2'
'-x+1/2, y+1/2, -z+1/2'
'-y+1/2, -x+1/2, -z+1/2'
'y+1/2, x+1/2, -z+1/2'
'y+1/2, -x+1/2, z+1/2'
'-y+1/2, x+1/2, z+1/2'
'-x, -y, -z'
'x, y, -z'
'-x, y, z'
'x, -y, z'
'y, x, z'
'-y, -x, z'
'-y, x, -z'
'y, -x, -z'
'-x+1/2, -y+1/2, -z+1/2'
'x+1/2, y+1/2, -z+1/2'
'-x+1/2, y+1/2, z+1/2'
'x+1/2, -y+1/2, z+1/2'
'y+1/2, x+1/2, z+1/2'
'-y+1/2, -x+1/2, z+1/2'
'-y+1/2, x+1/2, -z+1/2'
'y+1/2, -x+1/2, -z+1/2'

loop_
_atom_site_label
_atom_site_type_symbol
_atom_site_fract_x
_atom_site_fract_y
_atom_site_fract_z
_atom_site_U_iso_or_equiv
_atom_site_adp_type
_atom_site_occupancy
_atom_site_symmetry_multiplicity
_atom_site_calc_flag
_atom_site_refinement_flags
Se1 Se 0.0000 0.0000 0.18100(15) 0.0159(8) Uani 1 8 d S
Sb1 Sb 0.0000 0.0000 0.5000 0.0150(8) Uani 1 16 d S
Ni1 Ni 0.0000 0.0000 0.0000 0.0158(10) Uani 1 16 d S
Ni2 Ni 0.0000 0.5000 0.10009(14) 0.0163(8) Uani 1 4 d S
Ni3 Ni 0.0000 0.0000 0.3020(6) 0.022(3) Uani 0.359(17) 8 d SP

loop_
_atom_site_aniso_label
_atom_site_aniso_U_11
_atom_site_aniso_U_22
_atom_site_aniso_U_33
_atom_site_aniso_U_23
_atom_site_aniso_U_13
_atom_site_aniso_U_12
Se1 0.0108(9) 0.0108(9) 0.0261(15) 0.000 0.000 0.000
Sb1 0.0085(8) 0.0085(8) 0.0280(15) 0.000 0.000 0.000
Ni1 0.0109(13) 0.0109(13) 0.026(2) 0.000 0.000 0.000
Ni2 0.0125(12) 0.0097(11) 0.0266(15) 0.000 0.000 0.000
Ni3 0.021(4) 0.021(4) 0.024(6) 0.000 0.000 0.000

loop_
_atom_type_symbol
_atom_type_description
_atom_type_scat_dispersion_real
_atom_type_scat_dispersion_imag
_atom_type_scat_source
Ni Ni 0.3393 1.1124 'International Tables Vol C Tables 4.2.6.8 and 6.1.1.4'
Sb Sb -0.5866 1.5461 'International Tables Vol C Tables 4.2.6.8 and 6.1.1.4'
Se Se -0.0929 2.2259 'International Tables Vol C Tables 4.2.6.8 and 6.1.1.4'
